data_7022808
loop_
_publ_author_name
'Tu, Jing'
'Li, Wenbo'
'Xue, Mingqiang'
'Zhang, Yong'
'Shen, Qi'

_publ_section_title
;
 Bridged bis(amidinate) lanthanide aryloxides: syntheses, structures, and
 catalytic activity for addition of amines to carbodiimides.
;
_journal_issue 16
_journal_name_full 'Dalton transactions (Cambridge, England : 2003)'
_journal_page_first 5890
_journal_page_last 5901
_journal_paper_doi 10.1039/c3dt33069a
_journal_volume 42
_journal_year 2013
_chemical_formula_moiety 'C35 H53 N4 O3 Si2 Y, C7 H8'
_chemical_formula_sum 'C42 H61 N4 O3 Si2 Y'
_chemical_formula_weight 815.04
_chemical_name_systematic
;
?
;
_space_group_IT_number 61
_symmetry_cell_setting orthorhombic
_symmetry_Int_Tables_number 61
_symmetry_space_group_name_Hall '-P 2bc 2ac'
_symmetry_space_group_name_H-M 'P c a b'
_atom_sites_solution_hydrogens geom
_atom_sites_solution_primary direct
_atom_sites_solution_secondary difmap
_audit_creation_method SHELXL-97
_cell_angle_alpha 90.00
_cell_angle_beta 90.00
_cell_angle_gamma 90.00
_cell_formula_units_Z 8
_cell_length_a 8.6929(2)
_cell_length_b 52.4298(17)
_cell_length_c 19.5627(7)
_cell_measurement_reflns_used 11494
_cell_measurement_temperature 200(2)
_cell_measurement_theta_max 29.4473
_cell_measurement_theta_min 2.8109
_cell_volume 8916.0(5)
_computing_cell_refinement 'CrysAlisPro, Agilent Technologies'
_computing_data_collection 'CrysAlisPro, Agilent Technologies'
_computing_data_reduction 'CrysAlisPro, Agilent Technologies'
_computing_molecular_graphics 'Bruker SHELXTL'
_computing_publication_material 'Bruker SHELXTL'
_computing_structure_refinement 'SHELXL-97 (Sheldrick, 1997)'
_computing_structure_solution 'SHELXS-97 (Sheldrick, 1990)'
_diffrn_ambient_temperature 200(2)
_diffrn_detector_area_resol_mean 10.3818
_diffrn_measured_fraction_theta_full 0.998
_diffrn_measured_fraction_theta_max 0.998
_diffrn_measurement_device_type 'Xcalibur, Atlas, Gemini'
_diffrn_measurement_method '\w scans'
_diffrn_radiation_monochromator graphite
_diffrn_radiation_source 'Enhance (Mo) X-ray Source'
_diffrn_radiation_type MoK\a
_diffrn_radiation_wavelength 0.7107
_diffrn_reflns_av_R_equivalents 0.1233
_diffrn_reflns_av_unetI/netI 0.0687
_diffrn_reflns_limit_h_max 10
_diffrn_reflns_limit_h_min -10
_diffrn_reflns_limit_k_max 63
_diffrn_reflns_limit_k_min -62
_diffrn_reflns_limit_l_max 23
_diffrn_reflns_limit_l_min -23
_diffrn_reflns_number 84018
_diffrn_reflns_theta_full 25.50
_diffrn_reflns_theta_max 25.50
_diffrn_reflns_theta_min 2.82
_exptl_absorpt_coefficient_mu 1.401
_exptl_absorpt_correction_T_max 1.00000
_exptl_absorpt_correction_T_min 0.76524
_exptl_absorpt_correction_type multi-scan
_exptl_absorpt_process_details
;
CrysAlisPro, Agilent Technologies,
Version 1.171.36.21 (release 14-08-2012 CrysAlis171 .NET)
(compiled Sep 14 2012,17:21:16)
Empirical absorption correction using spherical harmonics,
implemented in SCALE3 ABSPACK scaling algorithm.
;
_exptl_crystal_colour colourless
_exptl_crystal_density_diffrn 1.214
_exptl_crystal_density_method 'not measured'
_exptl_crystal_description prism
_exptl_crystal_F_000 3456
_exptl_crystal_size_max 0.80
_exptl_crystal_size_mid 0.40
_exptl_crystal_size_min 0.30
_refine_diff_density_max 1.012
_refine_diff_density_min -1.904
_refine_diff_density_rms 0.098
_refine_ls_extinction_method none
_refine_ls_goodness_of_fit_ref 1.193
_refine_ls_hydrogen_treatment constr
_refine_ls_matrix_type full
_refine_ls_number_parameters 427
_refine_ls_number_reflns 8290
_refine_ls_number_restraints 6
_refine_ls_restrained_S_all 1.208
_refine_ls_R_factor_all 0.1209
_refine_ls_R_factor_gt 0.0986
_refine_ls_shift/su_max 0.014
_refine_ls_shift/su_mean 0.000
_refine_ls_structure_factor_coef Fsqd
_refine_ls_weighting_details 'calc w=1/[\s^2^(Fo^2^)+(0.0182P)^2^+54.5980P] where P=(Fo^2^+2Fc^2^)/3'
_refine_ls_weighting_scheme calc
_refine_ls_wR_factor_gt 0.1725
_refine_ls_wR_factor_ref 0.1810
_reflns_number_gt 6660
_reflns_number_total 8290
_reflns_threshold_expression >2sigma(I)
_cod_data_source_file c3dt33069a.txt
_cod_data_source_block complex1
_cod_database_code 7022808

loop_
_symmetry_equiv_pos_as_xyz
'x, y, z'
'-x, -y+1/2, z+1/2'
'x+1/2, -y, -z+1/2'
'-x+1/2, y+1/2, -z'
'-x, -y, -z'
'x, y-1/2, -z-1/2'
'-x-1/2, y, z-1/2'
'x-1/2, -y-1/2, z'

loop_
_atom_site_label
_atom_site_type_symbol
_atom_site_fract_x
_atom_site_fract_y
_atom_site_fract_z
_atom_site_U_iso_or_equiv
_atom_site_adp_type
_atom_site_occupancy
_atom_site_symmetry_multiplicity
_atom_site_calc_flag
_atom_site_refinement_flags
Y1 Y 0.27830(6) 0.388254(10) 0.66020(3) 0.02288(16) Uani 1 1 d .
Si1 Si 0.4183(2) 0.32227(4) 0.74539(11) 0.0390(5) Uani 1 1 d .
Si2 Si 0.4400(2) 0.45861(3) 0.61255(9) 0.0284(4) Uani 1 1 d .
O1 O 0.1087(5) 0.40278(9) 0.7264(2) 0.0382(11) Uani 1 1 d .
O2 O 0.5422(5) 0.37896(9) 0.6247(2) 0.0345(11) Uani 1 1 d .
O3 O 0.4672(5) 0.39969(8) 0.7437(2) 0.0277(9) Uani 1 1 d .
N1 N 0.3020(6) 0.34258(9) 0.6983(3) 0.0310(12) Uani 1 1 d .
N2 N 0.1337(8) 0.35474(10) 0.6171(3) 0.0511(18) Uani 1 1 d .
N3 N 0.3468(6) 0.42987(9) 0.6029(2) 0.0265(11) Uani 1 1 d .
N4 N 0.2167(8) 0.39916(11) 0.5487(3) 0.0475(13) Uani 1 1 d .
C1 C 0.1994(8) 0.33597(12) 0.6511(4) 0.0344(15) Uani 1 1 d .
C2 C 0.2590(10) 0.42286(13) 0.5502(4) 0.0475(13) Uani 1 1 d .
C3 C 0.0269(12) 0.34995(17) 0.5606(4) 0.0716(17) Uani 1 1 d .
H3A H -0.0732 0.3443 0.5794 0.086 Uiso 1 1 calc R
H3B H 0.0678 0.3359 0.5319 0.086 Uiso 1 1 calc R
C4 C 0.0021(11) 0.37264(17) 0.5174(5) 0.0716(17) Uani 1 1 d D
H4A H -0.0544 0.3668 0.4763 0.086 Uiso 1 1 calc R
H4B H -0.0685 0.3840 0.5428 0.086 Uiso 1 1 calc R
C5 C 0.1271(11) 0.38826(18) 0.4935(4) 0.0716(17) Uani 1 1 d D
H5A H 0.0851 0.4022 0.4651 0.086 Uiso 1 1 calc R
H5B H 0.1954 0.3778 0.4643 0.086 Uiso 1 1 calc R
C6 C 0.1551(8) 0.30883(12) 0.6365(4) 0.0372(16) Uani 1 1 d .
C7 C 0.2376(11) 0.29401(15) 0.5918(5) 0.061(2) Uani 1 1 d .
H7 H 0.3239 0.3011 0.5689 0.073 Uiso 1 1 calc R
C8 C 0.1966(12) 0.26868(17) 0.5793(6) 0.077(3) Uani 1 1 d .
H8 H 0.2540 0.2586 0.5480 0.093 Uiso 1 1 calc R
C9 C 0.0729(14) 0.25849(17) 0.6127(7) 0.090(4) Uani 1 1 d .
H9 H 0.0455 0.2412 0.6055 0.108 Uiso 1 1 calc R
C10 C -0.0109(11) 0.27324(16) 0.6563(6) 0.075(3) Uani 1 1 d .
H10 H -0.0974 0.2661 0.6789 0.091 Uiso 1 1 calc R
C11 C 0.0278(9) 0.29849(14) 0.6682(5) 0.053(2) Uani 1 1 d .
H11 H -0.0330 0.3086 0.6980 0.064 Uiso 1 1 calc R
C12 C 0.2074(7) 0.44135(11) 0.4962(3) 0.0272(14) Uani 1 1 d .
C13 C 0.2983(7) 0.44682(12) 0.4400(3) 0.0299(14) Uani 1 1 d .
H13 H 0.3946 0.4385 0.4344 0.036 Uiso 1 1 calc R
C14 C 0.2493(9) 0.46438(13) 0.3919(3) 0.0396(17) Uani 1 1 d .
H14 H 0.3135 0.4683 0.3541 0.048 Uiso 1 1 calc R
C15 C 0.1091(10) 0.47619(13) 0.3983(4) 0.047(2) Uani 1 1 d .
H15 H 0.0770 0.4884 0.3653 0.056 Uiso 1 1 calc R
C16 C 0.0149(9) 0.47029(15) 0.4528(4) 0.0474(19) Uani 1 1 d .
H16 H -0.0829 0.4782 0.4572 0.057 Uiso 1 1 calc R
C17 C 0.0633(8) 0.45281(14) 0.5011(3) 0.0398(17) Uani 1 1 d .
H17 H -0.0026 0.4486 0.5382 0.048 Uiso 1 1 calc R
C18 C 0.3410(11) 0.28940(15) 0.7642(5) 0.068(3) Uani 1 1 d .
H18A H 0.2417 0.2909 0.7876 0.101 Uiso 1 1 calc R
H18B H 0.4138 0.2802 0.7934 0.101 Uiso 1 1 calc R
H18C H 0.3272 0.2801 0.7212 0.101 Uiso 1 1 calc R
C19 C 0.4553(11) 0.33723(16) 0.8300(4) 0.060(2) Uani 1 1 d .
H19A H 0.5128 0.3531 0.8236 0.091 Uiso 1 1 calc R
H19B H 0.5156 0.3255 0.8584 0.091 Uiso 1 1 calc R
H19C H 0.3572 0.3409 0.8526 0.091 Uiso 1 1 calc R
C20 C 0.6081(9) 0.31772(17) 0.7011(5) 0.066(3) Uani 1 1 d .
H20A H 0.5920 0.3086 0.6580 0.099 Uiso 1 1 calc R
H20B H 0.6771 0.3078 0.7306 0.099 Uiso 1 1 calc R
H20C H 0.6543 0.3344 0.6916 0.099 Uiso 1 1 calc R
C21 C 0.3261(9) 0.48763(13) 0.5912(4) 0.0474(19) Uani 1 1 d .
H21A H 0.3018 0.4876 0.5423 0.071 Uiso 1 1 calc R
H21B H 0.3862 0.5029 0.6024 0.071 Uiso 1 1 calc R
H21C H 0.2304 0.4876 0.6177 0.071 Uiso 1 1 calc R
C22 C 0.6205(8) 0.46016(14) 0.5601(4) 0.0462(18) Uani 1 1 d .
H22A H 0.6887 0.4461 0.5728 0.069 Uiso 1 1 calc R
H22B H 0.6728 0.4764 0.5685 0.069 Uiso 1 1 calc R
H22C H 0.5943 0.4588 0.5115 0.069 Uiso 1 1 calc R
C23 C 0.4998(9) 0.46215(14) 0.7038(4) 0.0450(19) Uani 1 1 d .
H23A H 0.4086 0.4617 0.7332 0.068 Uiso 1 1 calc R
H23B H 0.5532 0.4785 0.7098 0.068 Uiso 1 1 calc R
H23C H 0.5691 0.4481 0.7162 0.068 Uiso 1 1 calc R
C24 C 0.0123(7) 0.41039(13) 0.7748(3) 0.0326(15) Uani 1 1 d .
C25 C -0.0330(8) 0.39392(15) 0.8256(3) 0.0413(18) Uani 1 1 d .
C26 C -0.1344(9) 0.4021(2) 0.8763(4) 0.060(2) Uani 1 1 d .
H26 H -0.1655 0.3906 0.9112 0.072 Uiso 1 1 calc R
C27 C -0.1892(9) 0.4264(2) 0.8762(4) 0.063(3) Uani 1 1 d .
H27 H -0.2566 0.4320 0.9114 0.076 Uiso 1 1 calc R
C28 C -0.1468(8) 0.44294(17) 0.8250(4) 0.053(2) Uani 1 1 d .
H28 H -0.1873 0.4598 0.8248 0.064 Uiso 1 1 calc R
C29 C -0.0457(8) 0.43555(14) 0.7733(4) 0.0414(18) Uani 1 1 d .
C30 C 0.0222(11) 0.36622(19) 0.8259(5) 0.082(3) Uani 1 1 d .
H30A H -0.0066 0.3580 0.7827 0.124 Uiso 1 1 calc R
H30B H -0.0257 0.3571 0.8641 0.124 Uiso 1 1 calc R
H30C H 0.1343 0.3658 0.8311 0.124 Uiso 1 1 calc R
C31 C 0.0001(11) 0.45283(16) 0.7169(5) 0.066(3) Uani 1 1 d .
H31A H -0.0622 0.4684 0.7187 0.099 Uiso 1 1 calc R
H31B H -0.0164 0.4443 0.6730 0.099 Uiso 1 1 calc R
H31C H 0.1091 0.4573 0.7217 0.099 Uiso 1 1 calc R
C32 C 0.6576(7) 0.39328(13) 0.6592(4) 0.0377(16) Uani 1 1 d .
H32A H 0.6593 0.4110 0.6414 0.045 Uiso 1 1 calc R
H32B H 0.7598 0.3855 0.6509 0.045 Uiso 1 1 calc R
C33 C 0.6248(7) 0.39359(13) 0.7337(3) 0.0356(16) Uani 1 1 d .
H33A H 0.6476 0.3767 0.7538 0.043 Uiso 1 1 calc R
H33B H 0.6904 0.4064 0.7566 0.043 Uiso 1 1 calc R
C34 C 0.5721(10) 0.3766(2) 0.5525(4) 0.069(3) Uani 1 1 d .
H34A H 0.5878 0.3936 0.5328 0.104 Uiso 1 1 calc R
H34B H 0.4841 0.3684 0.5302 0.104 Uiso 1 1 calc R
H34C H 0.6645 0.3662 0.5455 0.104 Uiso 1 1 calc R
C35 C 0.4329(8) 0.40808(14) 0.8125(3) 0.0390(16) Uani 1 1 d .
H35A H 0.4654 0.3950 0.8451 0.059 Uiso 1 1 calc R
H35B H 0.3219 0.4110 0.8170 0.059 Uiso 1 1 calc R
H35C H 0.4880 0.4240 0.8220 0.059 Uiso 1 1 calc R
C36 C 0.4185(16) 0.2034(3) 0.9221(7) 0.116(4) Uiso 1 1 d D
C37 C 0.3271(14) 0.1973(2) 0.9801(7) 0.104(4) Uiso 1 1 d D
H37 H 0.3609 0.1865 1.0160 0.125 Uiso 1 1 calc R
C38 C 0.1879(15) 0.2084(3) 0.9789(7) 0.112(4) Uiso 1 1 d D
H38 H 0.1241 0.2045 1.0169 0.134 Uiso 1 1 calc R
C39 C 0.1221(18) 0.2247(3) 0.9316(7) 0.117(5) Uiso 1 1 d .
H39 H 0.0217 0.2317 0.9357 0.140 Uiso 1 1 calc R
C40 C 0.2211(16) 0.2295(3) 0.8773(8) 0.124(5) Uiso 1 1 d D
H40 H 0.1887 0.2409 0.8424 0.149 Uiso 1 1 calc R
C41 C 0.3628(16) 0.2185(2) 0.8722(7) 0.114(4) Uiso 1 1 d D
H41 H 0.4236 0.2216 0.8327 0.137 Uiso 1 1 calc R
C42 C 0.5763(19) 0.1936(3) 0.9199(10) 0.172(7) Uiso 1 1 d D
H42A H 0.5986 0.1871 0.8740 0.257 Uiso 1 1 calc R
H42B H 0.5877 0.1798 0.9533 0.257 Uiso 1 1 calc R
H42C H 0.6481 0.2074 0.9310 0.257 Uiso 1 1 calc R

loop_
_atom_site_aniso_label
_atom_site_aniso_U_11
_atom_site_aniso_U_22
_atom_site_aniso_U_33
_atom_site_aniso_U_23
_atom_site_aniso_U_13
_atom_site_aniso_U_12
Y1 0.0223(3) 0.0232(3) 0.0232(3) 0.0004(3) -0.0038(2) 0.0002(2)
Si1 0.0380(11) 0.0296(10) 0.0493(12) 0.0082(9) -0.0060(9) 0.0065(8)
Si2 0.0297(9) 0.0248(9) 0.0307(9) 0.0016(7) -0.0036(7) -0.0040(7)
O1 0.027(2) 0.048(3) 0.040(3) -0.003(2) 0.006(2) 0.009(2)
O2 0.029(2) 0.047(3) 0.027(2) -0.008(2) 0.0006(19) 0.001(2)
O3 0.023(2) 0.040(2) 0.020(2) -0.0063(18) -0.0010(17) 0.0017(19)
N1 0.040(3) 0.020(3) 0.033(3) 0.003(2) -0.002(3) -0.002(2)
N2 0.069(5) 0.024(3) 0.060(4) 0.004(3) -0.040(4) -0.013(3)
N3 0.032(3) 0.023(3) 0.025(3) 0.003(2) -0.005(2) -0.005(2)
N4 0.079(4) 0.031(2) 0.032(2) 0.000(2) -0.028(2) -0.021(2)
C1 0.041(4) 0.023(3) 0.039(4) -0.002(3) 0.000(3) -0.003(3)
C2 0.079(4) 0.031(2) 0.032(2) 0.000(2) -0.028(2) -0.021(2)
C3 0.089(4) 0.067(4) 0.059(3) 0.012(3) -0.042(3) -0.036(3)
C4 0.089(4) 0.067(4) 0.059(3) 0.012(3) -0.042(3) -0.036(3)
C5 0.089(4) 0.067(4) 0.059(3) 0.012(3) -0.042(3) -0.036(3)
C6 0.035(4) 0.027(4) 0.050(4) 0.002(3) -0.010(3) 0.004(3)
C7 0.049(5) 0.054(5) 0.081(6) -0.024(5) 0.002(4) 0.007(4)
C8 0.077(7) 0.044(5) 0.111(9) -0.029(6) -0.025(6) 0.026(5)
C9 0.088(8) 0.031(5) 0.151(11) -0.013(6) -0.051(8) -0.002(5)
C10 0.055(5) 0.044(5) 0.128(9) 0.020(6) -0.019(6) -0.020(4)
C11 0.041(4) 0.044(4) 0.076(6) 0.004(4) 0.006(4) -0.005(3)
C12 0.031(4) 0.026(3) 0.024(3) -0.001(3) -0.005(3) -0.007(3)
C13 0.032(4) 0.030(3) 0.027(3) 0.000(3) -0.003(3) 0.002(3)
C14 0.059(5) 0.039(4) 0.021(3) 0.007(3) 0.000(3) -0.004(4)
C15 0.071(6) 0.029(4) 0.040(4) 0.000(3) -0.024(4) 0.012(4)
C16 0.042(4) 0.053(5) 0.047(5) -0.007(4) -0.011(4) 0.013(4)
C17 0.034(4) 0.053(5) 0.032(4) -0.005(3) 0.002(3) 0.001(3)
C18 0.087(7) 0.035(5) 0.081(7) 0.017(4) -0.012(6) -0.004(4)
C19 0.072(6) 0.057(5) 0.053(5) 0.012(4) -0.018(4) 0.003(4)
C20 0.046(5) 0.064(6) 0.089(7) 0.006(5) 0.006(5) 0.029(4)
C21 0.057(5) 0.030(4) 0.055(5) -0.002(3) -0.014(4) 0.005(3)
C22 0.047(4) 0.042(4) 0.050(5) 0.005(3) 0.004(4) -0.016(4)
C23 0.056(5) 0.043(4) 0.037(4) -0.004(3) -0.009(3) -0.020(4)
C24 0.021(3) 0.051(4) 0.026(3) -0.011(3) -0.006(3) 0.003(3)
C25 0.027(3) 0.063(5) 0.034(4) 0.002(3) -0.009(3) 0.004(3)
C26 0.034(4) 0.117(8) 0.028(4) 0.009(5) -0.006(3) -0.009(5)
C27 0.034(4) 0.120(9) 0.036(5) -0.038(5) -0.003(4) -0.003(5)
C28 0.034(4) 0.067(5) 0.058(6) -0.038(5) -0.007(4) 0.003(4)
C29 0.026(4) 0.049(4) 0.050(4) -0.020(4) -0.008(3) 0.001(3)
C30 0.066(6) 0.092(7) 0.089(8) 0.048(6) 0.007(6) 0.009(6)
C31 0.061(6) 0.046(5) 0.091(7) 0.001(5) -0.003(5) 0.000(4)
C32 0.025(3) 0.048(4) 0.039(4) 0.000(3) 0.010(3) -0.002(3)
C33 0.025(3) 0.046(4) 0.036(4) -0.003(3) -0.005(3) 0.003(3)
C34 0.056(5) 0.114(8) 0.038(5) -0.022(5) 0.008(4) 0.015(5)
C35 0.040(4) 0.053(4) 0.023(3) -0.008(3) 0.000(3) 0.003(3)

loop_
_atom_type_symbol
_atom_type_description
_atom_type_scat_dispersion_real
_atom_type_scat_dispersion_imag
_atom_type_scat_source
C C 0.0033 0.0016 'International Tables Vol C Tables 4.2.6.8 and 6.1.1.4'
H H 0.0000 0.0000 'International Tables Vol C Tables 4.2.6.8 and 6.1.1.4'
N N 0.0061 0.0033 'International Tables Vol C Tables 4.2.6.8 and 6.1.1.4'
O O 0.0106 0.0060 'International Tables Vol C Tables 4.2.6.8 and 6.1.1.4'
Si Si 0.0817 0.0704 'International Tables Vol C Tables 4.2.6.8 and 6.1.1.4'
Y Y -2.7962 3.5667 'International Tables Vol C Tables 4.2.6.8 and 6.1.1.4'

loop_
_geom_angle_atom_site_label_1
_geom_angle_atom_site_label_2
_geom_angle_atom_site_label_3
_geom_angle
O1 Y1 N4 109.2(2)
O1 Y1 N2 96.8(2)
N4 Y1 N2 73.7(2)
O1 Y1 O3 88.28(16)
N4 Y1 O3 137.66(18)
N2 Y1 O3 144.11(18)
O1 Y1 O2 154.65(16)
N4 Y1 O2 89.9(2)
N2 Y1 O2 104.7(2)
O3 Y1 O2 66.42(14)
O1 Y1 N1 102.68(18)
N4 Y1 N1 122.17(18)
N2 Y1 N1 55.32(19)
O3 Y1 N1 88.87(16)
O2 Y1 N1 79.48(16)
O1 Y1 N3 97.23(18)
N4 Y1 N3 54.77(17)
N2 Y1 N3 128.42(18)
O3 Y1 N3 85.67(15)
O2 Y1 N3 79.92(16)
N1 Y1 N3 159.18(17)
O1 Y1 C2 101.3(2)
N4 Y1 C2 27.02(18)
N2 Y1 C2 100.2(2)
O3 Y1 C2 113.62(17)
O2 Y1 C2 88.1(2)
N1 Y1 C2 147.46(19)
N3 Y1 C2 28.24(17)
O1 Y1 C1 102.67(19)
N4 Y1 C1 97.10(19)
N2 Y1 C1 27.40(19)
O3 Y1 C1 116.88(17)
O2 Y1 C1 90.93(17)
N1 Y1 C1 28.01(18)
N3 Y1 C1 149.99(18)
C2 Y1 C1 124.07(19)
N1 Si1 C19 108.4(3)
N1 Si1 C20 110.2(3)
C19 Si1 C20 108.2(4)
N1 Si1 C18 117.2(4)
C19 Si1 C18 105.9(4)
C20 Si1 C18 106.7(4)
N3 Si2 C21 116.1(3)
N3 Si2 C23 108.8(3)
C21 Si2 C23 106.3(4)
N3 Si2 C22 111.8(3)
C21 Si2 C22 106.6(4)
C23 Si2 C22 106.6(4)
C24 O1 Y1 172.3(4)
C32 O2 C34 112.5(6)
C32 O2 Y1 114.9(3)
C34 O2 Y1 117.7(4)
C33 O3 C35 113.3(5)
C33 O3 Y1 120.8(3)
C35 O3 Y1 124.7(4)
C1 N1 Si1 126.9(4)
C1 N1 Y1 89.3(4)
Si1 N1 Y1 142.2(3)
C1 N2 C3 121.8(6)
C1 N2 Y1 98.5(4)
C3 N2 Y1 138.4(5)
C2 N3 Si2 126.5(4)
C2 N3 Y1 88.3(4)
Si2 N3 Y1 145.0(3)
C2 N4 C5 123.1(6)
C2 N4 Y1 98.7(4)
C5 N4 Y1 136.7(5)
N2 C1 N1 116.5(6)
N2 C1 C6 120.1(6)
N1 C1 C6 123.4(6)
N2 C1 Y1 54.1(3)
N1 C1 Y1 62.7(3)
C6 C1 Y1 172.6(5)
N4 C2 N3 116.3(6)
N4 C2 C12 121.3(6)
N3 C2 C12 122.4(6)
N4 C2 Y1 54.3(4)
N3 C2 Y1 63.5(3)
C12 C2 Y1 165.8(6)
N2 C3 C4 112.7(7)
N2 C3 H3A 109.0
C4 C3 H3A 109.0
N2 C3 H3B 109.0
C4 C3 H3B 109.0
H3A C3 H3B 107.8
C5 C4 C3 122.3(9)
C5 C4 H4A 106.7
C3 C4 H4A 106.7
C5 C4 H4B 106.7
C3 C4 H4B 106.7
H4A C4 H4B 106.6
C4 C5 N4 112.9(7)
C4 C5 H5A 109.0
N4 C5 H5A 109.0
C4 C5 H5B 109.0
N4 C5 H5B 109.0
H5A C5 H5B 107.8
C7 C6 C11 118.9(7)
C7 C6 C1 121.6(7)
C11 C6 C1 119.5(7)
C6 C7 C8 121.1(9)
C6 C7 H7 119.4
C8 C7 H7 119.4
C9 C8 C7 119.2(10)
C9 C8 H8 120.4
C7 C8 H8 120.4
C10 C9 C8 119.9(9)
C10 C9 H9 120.1
C8 C9 H9 120.1
C9 C10 C11 121.2(9)
C9 C10 H10 119.4
C11 C10 H10 119.4
C6 C11 C10 119.6(8)
C6 C11 H11 120.2
C10 C11 H11 120.2
C13 C12 C17 118.6(6)
C13 C12 C2 121.5(6)
C17 C12 C2 119.9(6)
C14 C13 C12 120.1(6)
C14 C13 H13 119.9
C12 C13 H13 119.9
C15 C14 C13 120.8(7)
C15 C14 H14 119.6
C13 C14 H14 119.6
C14 C15 C16 119.8(7)
C14 C15 H15 120.1
C16 C15 H15 120.1
C17 C16 C15 119.7(7)
C17 C16 H16 120.1
C15 C16 H16 120.1
C16 C17 C12 120.8(7)
C16 C17 H17 119.6
C12 C17 H17 119.6
Si1 C18 H18A 109.5
Si1 C18 H18B 109.5
H18A C18 H18B 109.5
Si1 C18 H18C 109.5
H18A C18 H18C 109.5
H18B C18 H18C 109.5
Si1 C19 H19A 109.5
Si1 C19 H19B 109.5
H19A C19 H19B 109.5
Si1 C19 H19C 109.5
H19A C19 H19C 109.5
H19B C19 H19C 109.5
Si1 C20 H20A 109.5
Si1 C20 H20B 109.5
H20A C20 H20B 109.5
Si1 C20 H20C 109.5
H20A C20 H20C 109.5
H20B C20 H20C 109.5
Si2 C21 H21A 109.5
Si2 C21 H21B 109.5
H21A C21 H21B 109.5
Si2 C21 H21C 109.5
H21A C21 H21C 109.5
H21B C21 H21C 109.5
Si2 C22 H22A 109.5
Si2 C22 H22B 109.5
H22A C22 H22B 109.5
Si2 C22 H22C 109.5
H22A C22 H22C 109.5
H22B C22 H22C 109.5
Si2 C23 H23A 109.5
Si2 C23 H23B 109.5
H23A C23 H23B 109.5
Si2 C23 H23C 109.5
H23A C23 H23C 109.5
H23B C23 H23C 109.5
O1 C24 C25 120.6(6)
O1 C24 C29 119.5(6)
C25 C24 C29 120.0(6)
C24 C25 C26 120.2(7)
C24 C25 C30 120.6(7)
C26 C25 C30 119.2(8)
C27 C26 C25 120.5(8)
C27 C26 H26 119.7
C25 C26 H26 119.7
C26 C27 C28 119.8(8)
C26 C27 H27 120.1
C28 C27 H27 120.1
C27 C28 C29 121.5(8)
C27 C28 H28 119.3
C29 C28 H28 119.3
C28 C29 C24 118.0(8)
C28 C29 C31 122.6(8)
C24 C29 C31 119.4(7)
C25 C30 H30A 109.5
C25 C30 H30B 109.5
H30A C30 H30B 109.5
C25 C30 H30C 109.5
H30A C30 H30C 109.5
H30B C30 H30C 109.5
C29 C31 H31A 109.5
C29 C31 H31B 109.5
H31A C31 H31B 109.5
C29 C31 H31C 109.5
H31A C31 H31C 109.5
H31B C31 H31C 109.5
O2 C32 C33 109.6(5)
O2 C32 H32A 109.8
C33 C32 H32A 109.8
O2 C32 H32B 109.8
C33 C32 H32B 109.8
H32A C32 H32B 108.2
O3 C33 C32 108.8(5)
O3 C33 H33A 109.9
C32 C33 H33A 109.9
O3 C33 H33B 109.9
C32 C33 H33B 109.9
H33A C33 H33B 108.3
O2 C34 H34A 109.5
O2 C34 H34B 109.5
H34A C34 H34B 109.5
O2 C34 H34C 109.5
H34A C34 H34C 109.5
H34B C34 H34C 109.5
O3 C35 H35A 109.5
O3 C35 H35B 109.5
H35A C35 H35B 109.5
O3 C35 H35C 109.5
H35A C35 H35C 109.5
H35B C35 H35C 109.5
C41 C36 C37 120.6(14)
C41 C36 C42 121.4(14)
C37 C36 C42 117.9(14)
C38 C37 C36 113.1(13)
C38 C37 H37 123.5
C36 C37 H37 123.5
C37 C38 C39 130.7(15)
C37 C38 H38 114.7
C39 C38 H38 114.7
C38 C39 C40 111.7(14)
C38 C39 H39 124.2
C40 C39 H39 124.2
C41 C40 C39 122.5(15)
C41 C40 H40 118.7
C39 C40 H40 118.7
C36 C41 C40 121.3(15)
C36 C41 H41 119.3
C40 C41 H41 119.3
C36 C42 H42A 109.5
C36 C42 H42B 109.5
H42A C42 H42B 109.5
C36 C42 H42C 109.5
H42A C42 H42C 109.5
H42B C42 H42C 109.5

loop_
_geom_bond_atom_site_label_1
_geom_bond_atom_site_label_2
_geom_bond_distance
Y1 O1 2.105(4)
Y1 N4 2.317(6)
Y1 N2 2.319(5)
Y1 O3 2.392(4)
Y1 O2 2.446(4)
Y1 N1 2.516(5)
Y1 N3 2.524(5)
Y1 C2 2.820(7)
Y1 C1 2.832(6)
Si1 N1 1.733(5)
Si1 C19 1.860(8)
Si1 C20 1.879(8)
Si1 C18 1.886(8)
Si2 N3 1.722(5)
Si2 C21 1.863(7)
Si2 C23 1.868(7)
Si2 C22 1.877(7)
O1 C24 1.326(7)
O2 C32 1.423(8)
O2 C34 1.441(8)
O3 C33 1.420(7)
O3 C35 1.448(7)
N1 C1 1.330(8)
N2 C1 1.318(8)
N2 C3 1.466(9)
N3 C2 1.335(8)
N4 C2 1.296(8)
N4 C5 1.449(9)
C1 C6 1.501(9)
C2 C12 1.502(9)
C3 C4 1.475(11)
C3 H3A 0.9900
C3 H3B 0.9900
C4 C5 1.438(10)
C4 H4A 0.9900
C4 H4B 0.9900
C5 H5A 0.9900
C5 H5B 0.9900
C6 C7 1.372(10)
C6 C11 1.380(10)
C7 C8 1.397(12)
C7 H7 0.9500
C8 C9 1.366(15)
C8 H8 0.9500
C9 C10 1.363(15)
C9 H9 0.9500
C10 C11 1.386(11)
C10 H10 0.9500
C11 H11 0.9500
C12 C13 1.384(8)
C12 C17 1.393(9)
C13 C14 1.383(9)
C13 H13 0.9500
C14 C15 1.373(11)
C14 H14 0.9500
C15 C16 1.380(11)
C15 H15 0.9500
C16 C17 1.382(10)
C16 H16 0.9500
C17 H17 0.9500
C18 H18A 0.9800
C18 H18B 0.9800
C18 H18C 0.9800
C19 H19A 0.9800
C19 H19B 0.9800
C19 H19C 0.9800
C20 H20A 0.9800
C20 H20B 0.9800
C20 H20C 0.9800
C21 H21A 0.9800
C21 H21B 0.9800
C21 H21C 0.9800
C22 H22A 0.9800
C22 H22B 0.9800
C22 H22C 0.9800
C23 H23A 0.9800
C23 H23B 0.9800
C23 H23C 0.9800
C24 C25 1.374(10)
C24 C29 1.413(10)
C25 C26 1.395(11)
C25 C30 1.530(12)
C26 C27 1.361(13)
C26 H26 0.9500
C27 C28 1.375(12)
C27 H27 0.9500
C28 C29 1.394(10)
C28 H28 0.9500
C29 C31 1.483(11)
C30 H30A 0.9800
C30 H30B 0.9800
C30 H30C 0.9800
C31 H31A 0.9800
C31 H31B 0.9800
C31 H31C 0.9800
C32 C33 1.486(9)
C32 H32A 0.9900
C32 H32B 0.9900
C33 H33A 0.9900
C33 H33B 0.9900
C34 H34A 0.9800
C34 H34B 0.9800
C34 H34C 0.9800
C35 H35A 0.9800
C35 H35B 0.9800
C35 H35C 0.9800
C36 C41 1.350(13)
C36 C37 1.422(13)
C36 C42 1.464(14)
C37 C38 1.344(13)
C37 H37 0.9500
C38 C39 1.382(17)
C38 H38 0.9500
C39 C40 1.390(18)
C39 H39 0.9500
C40 C41 1.364(13)
C40 H40 0.9500
C41 H41 0.9500
C42 H42A 0.9800
C42 H42B 0.9800
C42 H42C 0.9800

loop_
_geom_torsion_atom_site_label_1
_geom_torsion_atom_site_label_2
_geom_torsion_atom_site_label_3
_geom_torsion_atom_site_label_4
_geom_torsion
N4 Y1 O1 C24 177(100)
N2 Y1 O1 C24 102(3)
O3 Y1 O1 C24 -42(3)
O2 Y1 O1 C24 -46(4)
N1 Y1 O1 C24 46(3)
N3 Y1 O1 C24 -128(3)
C2 Y1 O1 C24 -156(3)
C1 Y1 O1 C24 75(3)
O1 Y1 O2 C32 -17.9(7)
N4 Y1 O2 C32 121.9(4)
N2 Y1 O2 C32 -165.0(4)
O3 Y1 O2 C32 -21.9(4)
N1 Y1 O2 C32 -115.3(4)
N3 Y1 O2 C32 67.7(4)
C2 Y1 O2 C32 94.9(4)
C1 Y1 O2 C32 -141.0(4)
O1 Y1 O2 C34 -153.9(6)
N4 Y1 O2 C34 -14.2(6)
N2 Y1 O2 C34 59.0(6)
O3 Y1 O2 C34 -158.0(6)
N1 Y1 O2 C34 108.6(6)
N3 Y1 O2 C34 -68.3(6)
C2 Y1 O2 C34 -41.1(6)
C1 Y1 O2 C34 82.9(6)
O1 Y1 O3 C33 176.3(5)
N4 Y1 O3 C33 -66.7(5)
N2 Y1 O3 C33 77.1(6)
O2 Y1 O3 C33 -5.4(4)
N1 Y1 O3 C33 73.6(5)
N3 Y1 O3 C33 -86.3(5)
C2 Y1 O3 C33 -82.1(5)
C1 Y1 O3 C33 73.0(5)
O1 Y1 O3 C35 9.8(5)
N4 Y1 O3 C35 126.8(5)
N2 Y1 O3 C35 -89.4(6)
O2 Y1 O3 C35 -171.9(5)
N1 Y1 O3 C35 -92.9(5)
N3 Y1 O3 C35 107.2(5)
C2 Y1 O3 C35 111.4(5)
C1 Y1 O3 C35 -93.5(5)
C19 Si1 N1 C1 -149.6(6)
C20 Si1 N1 C1 92.2(7)
C18 Si1 N1 C1 -30.0(7)
C19 Si1 N1 Y1 50.2(6)
C20 Si1 N1 Y1 -68.0(6)
C18 Si1 N1 Y1 169.9(5)
O1 Y1 N1 C1 93.2(4)
N4 Y1 N1 C1 -29.4(5)
N2 Y1 N1 C1 3.7(4)
O3 Y1 N1 C1 -178.8(4)
O2 Y1 N1 C1 -112.6(4)
N3 Y1 N1 C1 -104.1(5)
C2 Y1 N1 C1 -43.3(6)
O1 Y1 N1 Si1 -102.5(5)
N4 Y1 N1 Si1 134.9(5)
N2 Y1 N1 Si1 168.0(6)
O3 Y1 N1 Si1 -14.5(5)
O2 Y1 N1 Si1 51.7(5)
N3 Y1 N1 Si1 60.1(7)
C2 Y1 N1 Si1 121.0(5)
C1 Y1 N1 Si1 164.3(7)
O1 Y1 N2 C1 -104.5(5)
N4 Y1 N2 C1 147.4(5)
O3 Y1 N2 C1 -8.1(7)
O2 Y1 N2 C1 61.9(5)
N1 Y1 N2 C1 -3.8(4)
N3 Y1 N2 C1 150.6(4)
C2 Y1 N2 C1 152.7(5)
O1 Y1 N2 C3 89.5(9)
N4 Y1 N2 C3 -18.5(9)
O3 Y1 N2 C3 -174.0(8)
O2 Y1 N2 C3 -104.0(9)
N1 Y1 N2 C3 -169.7(10)
N3 Y1 N2 C3 -15.3(11)
C2 Y1 N2 C3 -13.3(10)
C1 Y1 N2 C3 -165.9(13)
C21 Si2 N3 C2 44.6(8)
C23 Si2 N3 C2 164.4(7)
C22 Si2 N3 C2 -78.1(7)
C21 Si2 N3 Y1 -128.4(5)
C23 Si2 N3 Y1 -8.5(6)
C22 Si2 N3 Y1 109.0(5)
O1 Y1 N3 C2 -100.4(5)
N4 Y1 N3 C2 8.0(5)
N2 Y1 N3 C2 4.2(6)
O3 Y1 N3 C2 171.9(5)
O2 Y1 N3 C2 105.1(5)
N1 Y1 N3 C2 96.7(6)
C1 Y1 N3 C2 31.1(6)
O1 Y1 N3 Si2 74.0(5)
N4 Y1 N3 Si2 -177.7(6)
N2 Y1 N3 Si2 178.6(5)
O3 Y1 N3 Si2 -13.8(5)
O2 Y1 N3 Si2 -80.6(5)
N1 Y1 N3 Si2 -89.0(7)
C2 Y1 N3 Si2 174.3(8)
C1 Y1 N3 Si2 -154.6(4)
O1 Y1 N4 C2 76.9(6)
N2 Y1 N4 C2 168.6(6)
O3 Y1 N4 C2 -32.6(7)
O2 Y1 N4 C2 -86.0(6)
N1 Y1 N4 C2 -163.5(5)
N3 Y1 N4 C2 -8.3(5)
C1 Y1 N4 C2 -177.0(6)
O1 Y1 N4 C5 -88.7(9)
N2 Y1 N4 C5 2.9(9)
O3 Y1 N4 C5 161.8(8)
O2 Y1 N4 C5 108.3(9)
N1 Y1 N4 C5 30.8(10)
N3 Y1 N4 C5 -174.0(10)
C2 Y1 N4 C5 -165.7(13)
C1 Y1 N4 C5 17.4(9)
C3 N2 C1 N1 175.6(7)
Y1 N2 C1 N1 6.6(7)
C3 N2 C1 C6 -5.5(12)
Y1 N2 C1 C6 -174.6(5)
C3 N2 C1 Y1 169.1(10)
Si1 N1 C1 N2 -174.0(5)
Y1 N1 C1 N2 -6.0(7)
Si1 N1 C1 C6 7.2(10)
Y1 N1 C1 C6 175.2(6)
Si1 N1 C1 Y1 -168.0(6)
O1 Y1 C1 N2 80.1(5)
N4 Y1 C1 N2 -31.4(5)
O3 Y1 C1 N2 174.7(5)
O2 Y1 C1 N2 -121.4(5)
N1 Y1 C1 N2 173.4(7)
N3 Y1 C1 N2 -50.2(7)
C2 Y1 C1 N2 -33.0(6)
O1 Y1 C1 N1 -93.2(4)
N4 Y1 C1 N1 155.2(4)
N2 Y1 C1 N1 -173.4(7)
O3 Y1 C1 N1 1.3(4)
O2 Y1 C1 N1 65.2(4)
N3 Y1 C1 N1 136.4(4)
C2 Y1 C1 N1 153.6(4)
O1 Y1 C1 C6 120(4)
N4 Y1 C1 C6 8(4)
N2 Y1 C1 C6 40(4)
O3 Y1 C1 C6 -146(4)
O2 Y1 C1 C6 -82(4)
N1 Y1 C1 C6 -147(4)
N3 Y1 C1 C6 -10(4)
C2 Y1 C1 C6 7(4)
C5 N4 C2 N3 -177.2(8)
Y1 N4 C2 N3 14.5(9)
C5 N4 C2 C12 4.5(14)
Y1 N4 C2 C12 -163.9(7)
C5 N4 C2 Y1 168.3(10)
Si2 N3 C2 N4 170.9(6)
Y1 N3 C2 N4 -13.1(8)
Si2 N3 C2 C12 -10.8(11)
Y1 N3 C2 C12 165.2(7)
Si2 N3 C2 Y1 -176.0(6)
O1 Y1 C2 N4 -110.2(6)
N2 Y1 C2 N4 -11.1(6)
O3 Y1 C2 N4 156.7(5)
O2 Y1 C2 N4 93.5(6)
N1 Y1 C2 N4 26.5(8)
N3 Y1 C2 N4 165.5(9)
C1 Y1 C2 N4 3.6(7)
O1 Y1 C2 N3 84.3(5)
N4 Y1 C2 N3 -165.5(9)
N2 Y1 C2 N3 -176.6(4)
O3 Y1 C2 N3 -8.8(5)
O2 Y1 C2 N3 -72.0(4)
N1 Y1 C2 N3 -139.0(4)
C1 Y1 C2 N3 -161.9(4)
O1 Y1 C2 C12 -33.8(18)
N4 Y1 C2 C12 76.4(18)
N2 Y1 C2 C12 65.3(18)
O3 Y1 C2 C12 -126.9(18)
O2 Y1 C2 C12 169.9(18)
N1 Y1 C2 C12 102.9(19)
N3 Y1 C2 C12 -118(2)
C1 Y1 C2 C12 80.1(19)
C1 N2 C3 C4 -163.3(9)
Y1 N2 C3 C4 0.3(15)
N2 C3 C4 C5 46.3(14)
C3 C4 C5 N4 -59.4(13)
C2 N4 C5 C4 -134.5(10)
Y1 N4 C5 C4 28.5(14)
N2 C1 C6 C7 95.1(9)
N1 C1 C6 C7 -86.2(10)
Y1 C1 C6 C7 58(4)
N2 C1 C6 C11 -84.2(9)
N1 C1 C6 C11 94.5(9)
Y1 C1 C6 C11 -121(4)
C11 C6 C7 C8 -1.5(13)
C1 C6 C7 C8 179.2(8)
C6 C7 C8 C9 -0.5(15)
C7 C8 C9 C10 1.6(16)
C8 C9 C10 C11 -0.7(16)
C7 C6 C11 C10 2.4(12)
C1 C6 C11 C10 -178.3(8)
C9 C10 C11 C6 -1.3(14)
N4 C2 C12 C13 -95.7(10)
N3 C2 C12 C13 86.1(10)
Y1 C2 C12 C13 -163.2(15)
N4 C2 C12 C17 82.4(10)
N3 C2 C12 C17 -95.9(9)
Y1 C2 C12 C17 15(2)
C17 C12 C13 C14 3.4(9)
C2 C12 C13 C14 -178.5(6)
C12 C13 C14 C15 -1.5(10)
C13 C14 C15 C16 -0.7(11)
C14 C15 C16 C17 0.9(11)
C15 C16 C17 C12 1.1(11)
C13 C12 C17 C16 -3.3(10)
C2 C12 C17 C16 178.6(6)
Y1 O1 C24 C25 -42(4)
Y1 O1 C24 C29 139(3)
O1 C24 C25 C26 180.0(6)
C29 C24 C25 C26 -0.9(10)
O1 C24 C25 C30 -2.3(10)
C29 C24 C25 C30 176.8(7)
C24 C25 C26 C27 -0.2(11)
C30 C25 C26 C27 -178.0(8)
C25 C26 C27 C28 1.3(12)
C26 C27 C28 C29 -1.3(11)
C27 C28 C29 C24 0.2(10)
C27 C28 C29 C31 179.0(7)
O1 C24 C29 C28 -180.0(6)
C25 C24 C29 C28 0.9(9)
O1 C24 C29 C31 1.1(10)
C25 C24 C29 C31 -178.0(7)
C34 O2 C32 C33 -176.5(6)
Y1 O2 C32 C33 45.2(6)
C35 O3 C33 C32 -162.3(5)
Y1 O3 C33 C32 29.8(7)
O2 C32 C33 O3 -47.4(7)
C41 C36 C37 C38 -1(2)
C42 C36 C37 C38 176.1(14)
C36 C37 C38 C39 -1(2)
C37 C38 C39 C40 0(2)
C38 C39 C40 C41 2(2)
C37 C36 C41 C40 3(2)
C42 C36 C41 C40 -173.8(15)
C39 C40 C41 C36 -4(2)
